data_4060935
loop_
_publ_author_name
'Kissounko, Denis A.'
'Epshteyn, Albert'
'Fettinger, James C.'
'Sita, Lawrence R.'

_publ_section_title
;
 Chemoselective Deprotonations of a Cationic Zirconium Primary Amido Complex
 to Either a Neutral Zirconium Terminal Imido or a Noninterconverting Tautomer
;
_journal_coden_ASTM ORGND7
_journal_issue 5
_journal_name_full Organometallics
_journal_page_first 1076
_journal_page_last 1078
_journal_paper_doi 10.1021/om051007y
_journal_volume 25
_journal_year 2006
_chemical_formula_moiety 'C22 H42 N3 Zr, C24 B F20'
_chemical_formula_sum 'C46 H42 B F20 N3 Zr'
_chemical_formula_weight 1118.86
_space_group_IT_number 2
_space_group_name_Hall '-P 1'
_space_group_name_H-M_alt 'P -1'
_symmetry_cell_setting triclinic
_symmetry_Int_Tables_number 2
_symmetry_space_group_name_Hall '-P 1'
_symmetry_space_group_name_H-M 'P -1'
_cell_angle_alpha 91.7770(10)
_cell_angle_beta 104.1750(10)
_cell_angle_gamma 96.6060(10)
_cell_formula_units_Z 2
_cell_length_a 12.3139(4)
_cell_length_b 14.1247(4)
_cell_length_c 14.3103(5)
_cell_measurement_theta_max 27.50
_cell_measurement_theta_min 1.96
_cell_volume 2392.66(13)
_diffrn_reflns_limit_h_max 15
_diffrn_reflns_limit_h_min -15
_diffrn_reflns_limit_k_max 18
_diffrn_reflns_limit_k_min -18
_diffrn_reflns_limit_l_max 18
_diffrn_reflns_limit_l_min -18
_exptl_absorpt_coefficient_mu 0.344
_exptl_crystal_density_diffrn 1.553
_exptl_crystal_F_000 1128
_exptl_crystal_size_max 0.49
_exptl_crystal_size_mid 0.17
_exptl_crystal_size_min 0.16
_refine_ls_goodness_of_fit_all 1.045
_refine_ls_number_parameters 771
_refine_ls_number_reflns 10973
_refine_ls_number_restraints 3
_refine_ls_R_factor_all 0.0544
_refine_ls_R_factor_gt 0.0401
_refine_ls_R_I_factor 0.0275
_refine_ls_wR_factor_all 0.1165
_refine_ls_wR_factor_gt 0.1082
_reflns_threshold_expression I>2\s(I)
_cod_depositor_comments
;
 Corrected a data name by changing it from '_cod_duplicate_entry' to
 '_cod_depositor_comments'.

 Antanas Vaitkus,
 2019-05-08

 Correcting the summary chemical formula, moiety chemical formula and
 the formula weight and adding the Z value, R values and additional
 data items after consulting the original publication. Updating the
 bibliography.

 Antanas Vaitkus,
 2018-08-17
;
_cod_original_formula_sum 'C42 H30 S6 Si2 '
_cod_database_code 4060935

loop_
_symmetry_equiv_pos_site_id
_symmetry_equiv_pos_as_xyz
1 x,y,z
2 -x,-y,-z

loop_
_atom_site_aniso_label
_atom_site_aniso_U_11
_atom_site_aniso_U_22
_atom_site_aniso_U_33
_atom_site_aniso_U_12
_atom_site_aniso_U_13
_atom_site_aniso_U_23
S(1) 0.058(1) 0.0351(8) 0.0449(9) -0.0018(7) 0.0011(8) -0.0214(7)
S(2) 0.057(1) 0.0344(8) 0.0431(9) -0.0053(7) 0.0111(7) -0.0188(7)
S(3) 0.063(1) 0.0365(9) 0.070(1) -0.0083(8) -0.0066(9) -0.0269(9)
Si(1) 0.0345(9) 0.0365(9) 0.049(1) -0.0056(7) 0.0042(7) -0.0227(8)
C(1) 0.047(3) 0.034(3) 0.048(4) -0.008(3) -0.005(3) -0.020(3)
C(2) 0.041(3) 0.043(4) 0.054(4) -0.010(3) 0.002(3) -0.023(3)
C(3) 0.039(3) 0.037(3) 0.047(4) -0.005(3) 0.001(3) -0.022(3)
C(4) 0.045(3) 0.034(3) 0.039(3) -0.002(3) -0.004(3) -0.020(3)
C(5) 0.042(3) 0.035(3) 0.036(3) -0.003(2) -0.000(3) -0.016(3)
C(6) 0.038(3) 0.035(3) 0.039(3) -0.002(2) -0.000(3) -0.018(3)
C(7) 0.041(3) 0.035(3) 0.040(3) 0.002(3) -0.002(3) -0.019(3)
C(8) 0.044(3) 0.032(3) 0.038(3) -0.001(2) -0.002(3) -0.016(3)
C(9) 0.040(3) 0.059(4) 0.059(4) -0.006(3) 0.001(3) -0.036(4)
C(10) 0.053(5) 0.070(7) 0.26(2) 0.008(5) -0.039(7) -0.083(9)
C(11) 0.060(6) 0.092(8) 0.24(2) 0.030(6) -0.046(8) -0.09(1)
C(12) 0.042(5) 0.13(1) 0.104(8) 0.004(5) -0.011(5) -0.067(8)
C(13) 0.049(5) 0.104(8) 0.106(8) -0.021(5) -0.012(5) -0.026(7)
C(14) 0.050(5) 0.073(6) 0.085(6) -0.014(4) -0.005(4) -0.014(5)
C(15) 0.036(3) 0.036(3) 0.046(4) -0.012(2) 0.007(3) -0.019(3)
C(16) 0.048(4) 0.055(4) 0.057(4) 0.000(3) -0.004(3) -0.029(4)
C(17) 0.058(5) 0.066(5) 0.073(6) 0.006(4) -0.017(4) -0.035(5)
C(18) 0.065(5) 0.084(6) 0.059(5) -0.015(4) -0.007(4) -0.038(5)
C(19) 0.050(4) 0.091(6) 0.067(5) -0.005(4) 0.003(4) -0.053(5)
C(20) 0.038(3) 0.057(4) 0.065(5) -0.007(3) 0.005(3) -0.035(4)
C(21) 0.081(6) 0.045(5) 0.127(9) -0.006(4) -0.037(6) -0.013(5)

loop_
_atom_site_label
_atom_site_type_symbol
_atom_site_fract_x
_atom_site_fract_y
_atom_site_fract_z
Zr1 Zr 0.944330(16) 0.276153(14) 0.267456(15)
N1 N 0.81648(16) 0.15858(12) 0.20567(13)
N2 N 0.77410(15) 0.30842(12) 0.21584(13)
CNT1 C 1.08083(13) 0.32861(9) 0.20212(14)
C1 C 1.0141(3) 0.33200(18) 0.1273(2)
C2 C 1.05161(18) 0.40668(16) 0.19938(18)
C3 C 1.13142(19) 0.3744(2) 0.2770(2)
C4 C 1.1403(3) 0.2777(2) 0.2491(4)
C5 C 1.0667(3) 0.2523(2) 0.1577(3)
C6 C 0.9310(4) 0.3364(3) 0.0307(2)
H6A H 0.9694 0.3335 -0.0199
H6B H 0.8984 0.3950 0.0293
H6C H 0.8723 0.2834 0.0214
C7 C 1.0228(2) 0.50728(16) 0.1915(2)
H7A H 1.0788 0.5457 0.1680
H7B H 1.0211 0.5331 0.2539
H7C H 0.9501 0.5072 0.1474
C8 C 1.1969(2) 0.4339(3) 0.3642(3)
H8A H 1.2521 0.4791 0.3470
H8B H 1.2344 0.3937 0.4114
H8C H 1.1467 0.4675 0.3907
C9 C 1.2170(4) 0.2132(4) 0.3085(6)
H9A H 1.1733 0.1545 0.3161
H9B H 1.2525 0.2444 0.3709
H9C H 1.2738 0.2000 0.2762
C10 C 1.0593(6) 0.1603(2) 0.0989(5)
H10A H 1.0830 0.1111 0.1412
H10B H 1.1074 0.1692 0.0554
H10C H 0.9828 0.1420 0.0625
C11 C 0.73488(18) 0.21472(15) 0.20122(14)
C12 C 0.6130(2) 0.1764(2) 0.1870(2)
H12A H 0.599(4) 0.140(4) 0.236(4)
H12B H 0.597(3) 0.125(3) 0.128(3)
H12C H 0.570(4) 0.217(3) 0.166(3)
C13 C 0.7933(3) 0.05341(16) 0.19866(19)
H13 H 0.728(2) 0.0359(17) 0.2303(18)
C14 C 0.8970(3) 0.0139(2) 0.2559(3)
H14A H 0.962(3) 0.033(2) 0.232(2)
H14B H 0.887(3) -0.055(3) 0.250(2)
H14C H 0.912(3) 0.042(2) 0.324(2)
C15 C 0.7605(6) 0.0157(3) 0.0929(3)
H15A H 0.697(4) 0.036(3) 0.065(3)
H15B H 0.749(3) -0.047(3) 0.100(3)
H15C H 0.838(4) 0.029(3) 0.077(3)
C16 C 0.70150(19) 0.38307(16) 0.22088(19)
H16 H 0.634(2) 0.3564(18) 0.2414(18)
C17 C 0.7656(3) 0.4606(2) 0.2953(2)
H17A H 0.793(2) 0.435(2) 0.360(2)
H17B H 0.720(3) 0.510(2) 0.299(2)
H17C H 0.833(2) 0.4853(19) 0.275(2)
C18 C 0.6624(3) 0.4231(3) 0.1224(3)
H18A H 0.733(3) 0.453(2) 0.101(2)
H18B H 0.611(3) 0.474(2) 0.124(2)
H18C H 0.623(4) 0.374(3) 0.082(3)
N19 N 1.00158(18) 0.27659(18) 0.41181(16)
H19 H 1.070(3) 0.298(2) 0.439(2)
C19 C 0.9480(2) 0.25324(19) 0.49175(17)
C20 C 1.0022(3) 0.1734(3) 0.5472(3)
H20A H 0.968(3) 0.160(3) 0.605(3)
H20B H 1.075(3) 0.187(2) 0.569(2)
H20C H 0.993(2) 0.112(2) 0.499(2)
C21 C 0.9620(4) 0.3422(3) 0.5582(2)
H21A H 0.932(2) 0.402(2) 0.523(2)
H21B H 1.047(3) 0.363(3) 0.583(3)
H21C H 0.927(4) 0.326(3) 0.613(3)
C22 C 0.8222(2) 0.2208(2) 0.44962(19)
H22A H 0.791(2) 0.272(2) 0.414(2)
H22B H 0.789(2) 0.2030(18) 0.4992(19)
H22C H 0.809(2) 0.1615(18) 0.4048(19)
C31 C 0.61360(15) 0.20350(13) 0.77335(13)
C32 C 0.72435(17) 0.23921(15) 0.77577(15)
C33 C 0.81521(17) 0.18914(18) 0.80644(17)
C34 C 0.79846(19) 0.09922(19) 0.83669(17)
C35 C 0.6905(2) 0.05838(16) 0.83450(15)
C36 C 0.60272(16) 0.11077(14) 0.80277(14)
C37 C 0.41113(15) 0.25364(13) 0.79794(13)
C38 C 0.43352(16) 0.23938(14) 0.89575(14)
C39 C 0.35822(17) 0.25082(15) 0.95226(14)
C40 C 0.25469(17) 0.27858(15) 0.91128(15)
C41 C 0.22794(16) 0.29439(14) 0.81485(15)
C42 C 0.30488(15) 0.28196(13) 0.76158(13)
C43 C 0.44879(16) 0.19118(13) 0.62390(13)
C44 C 0.35584(18) 0.12172(15) 0.60130(14)
C45 C 0.3244(2) 0.06387(16) 0.51706(17)
C46 C 0.3879(2) 0.07240(19) 0.45058(16)
C47 C 0.4812(2) 0.13931(19) 0.46894(16)
C48 C 0.50911(18) 0.19667(16) 0.55340(15)
C49 C 0.52531(18) 0.37046(14) 0.71604(16)
C50 C 0.5866(2) 0.42877(16) 0.7953(2)
C51 C 0.6012(3) 0.5281(2) 0.7965(3)
C52 C 0.5504(3) 0.57179(19) 0.7159(4)
C53 C 0.4873(3) 0.5176(2) 0.6360(3)
C54 C 0.4777(2) 0.41883(16) 0.6374(2)
B31 B 0.50006(17) 0.25405(15) 0.72772(15)
F32 F 0.74951(10) 0.32694(9) 0.74651(10)
F33 F 0.92027(11) 0.22874(13) 0.80662(12)
F34 F 0.88723(13) 0.04982(13) 0.86728(14)
F35 F 0.67269(14) -0.03112(10) 0.86095(11)
F36 F 0.49817(10) 0.06590(8) 0.79951(9)
F38 F 0.53341(10) 0.21329(9) 0.94402(8)
F39 F 0.38536(11) 0.23376(11) 1.04633(8)
F40 F 0.18138(11) 0.29072(11) 0.96473(10)
F41 F 0.12745(10) 0.32210(10) 0.77372(10)
F42 F 0.27286(9) 0.30093(9) 0.66727(8)
F44 F 0.28917(11) 0.10509(9) 0.66271(9)
F45 F 0.23067(15) -0.00026(11) 0.49879(12)
F46 F 0.35861(18) 0.01674(13) 0.36832(11)
F47 F 0.54499(15) 0.14926(14) 0.40480(10)
F48 F 0.60274(11) 0.26081(11) 0.56761(9)
F50 F 0.63484(13) 0.39026(11) 0.87809(11)
F51 F 0.66327(19) 0.57917(13) 0.87651(19)
F52 F 0.5613(2) 0.66806(11) 0.7176(2)
F53 F 0.43440(18) 0.56025(13) 0.55849(17)
F54 F 0.41262(12) 0.37235(11) 0.55508(11)

loop_
_geom_bond_atom_site_label_1
_geom_bond_atom_site_label_2
_geom_bond_distance
_geom_bond_publ_flag
_geom_bond_site_symmetry_1
_geom_bond_site_symmetry_2
S(1) C(1) 1.740(6) ? . .
S(1) C(4) 1.722(7) ? . .
S(2) C(5) 1.728(6) ? . .
S(2) C(8) 1.743(7) ? . .
S(3) C(1) 1.741(7) ? . .
S(3) C(21) 1.76(1) ? . .
Si(1) C(3) 1.876(7) ? . .
Si(1) C(6) 1.872(6) ? . .
Si(1) C(9) 1.859(7) ? . .
Si(1) C(15) 1.862(8) ? . .
C(1) C(2) 1.36(1) ? . .
C(2) C(3) 1.408(9) ? . .
C(3) C(4) 1.380(9) ? . .
C(4) C(5) 1.434(8) ? . .
C(5) C(6) 1.38(1) ? . .
C(6) C(7) 1.396(8) ? . .
C(7) C(8) 1.383(8) ? . .
C(9) C(10) 1.38(1) ? . .
C(9) C(14) 1.38(1) ? . .
C(10) C(11) 1.37(1) ? . .
C(11) C(12) 1.35(2) ? . .
C(12) C(13) 1.35(2) ? . .
C(13) C(14) 1.35(1) ? . .
C(15) C(16) 1.384(9) ? . .
C(15) C(20) 1.39(1) ? . .
C(16) C(17) 1.35(1) ? . .
C(17) C(18) 1.40(1) ? . .
C(18) C(19) 1.34(1) ? . .
C(19) C(20) 1.39(1) ? . .
C(2) H(1) 0.9500 ? . .
C(7) H(2) 0.9501 ? . .
C(10) H(3) 0.9500 ? . .
C(11) H(4) 0.9500 ? . .
C(12) H(5) 0.9500 ? . .
C(13) H(6) 0.9500 ? . .
C(14) H(7) 0.9500 ? . .
C(16) H(8) 0.9500 ? . .
C(17) H(9) 0.9500 ? . .
C(18) H(10) 0.9500 ? . .
C(19) H(11) 0.9500 ? . .
C(20) H(12) 0.9500 ? . .
C(21) H(13) 0.9500 ? . .
C(21) H(14) 0.9500 ? . .
C(21) H(15) 0.9500 ? . .
